data_4074649
loop_
_publ_author_name
'Shapiro, Pamela J.'
'Zehnder, Ralph'
'Foo, David M.'
'Perrotin, Philippe'
'Budzelaar, Peter H. M.'
'Leitch, Sharon'
'Twamley, Brendan'

_publ_section_title
;
 ansa-Chromocene Complexes. 2. Isocyanide Derivatives of Cr(II) and
 Cr(III), Their Syntheses, X-ray Crystal Structures, and Physical
 Properties
;
_journal_issue 3
_journal_name_full Organometallics
_journal_page_first 719
_journal_paper_doi 10.1021/om050710j
_journal_volume 25
_journal_year 2006
_chemical_formula_moiety 'C35 H29 Cr Fe N'
_chemical_formula_sum 'C35 H29 Cr Fe N'
_chemical_formula_weight 571.44
_chemical_name_common FecNCCrCp2C2(H2)Ph2
_chemical_name_systematic
; 
 ? 
;
_space_group_IT_number 14
_symmetry_cell_setting monoclinic
_symmetry_space_group_name_Hall '-P 2ybc'
_symmetry_space_group_name_H-M 'P 1 21/c 1'
_atom_sites_solution_hydrogens geom
_atom_sites_solution_primary direct
_atom_sites_solution_secondary difmap
_audit_creation_method SHELXL-97
_cell_angle_alpha 90.00
_cell_angle_beta 95.51(5)
_cell_angle_gamma 90.00
_cell_formula_units_Z 4
_cell_length_a 7.641(3)
_cell_length_b 10.176(7)
_cell_length_c 34.17(2)
_cell_measurement_reflns_used 640
_cell_measurement_temperature 203(2)
_cell_measurement_theta_max 25.07
_cell_measurement_theta_min 2.67
_cell_volume 2645(3)
_computing_cell_refinement 'Bruker SMART'
_computing_data_collection 'Bruker SMART'
_computing_data_reduction 'Bruker SAINTPlus v. 6.02'
_computing_molecular_graphics 'XP, Bruker SHELXTL v. 5.10'
_computing_publication_material 'XCIF, Bruker SHELXTL v. 5.10'
_computing_structure_refinement 'XL, Bruker SHELXTL v. 5.10'
_computing_structure_solution 'XS, Bruker SHELXTL v. 5.10'
_diffrn_ambient_temperature 203(2)
_diffrn_detector_area_resol_mean 8.3
_diffrn_measured_fraction_theta_full 1.000
_diffrn_measured_fraction_theta_max 1.000
_diffrn_measurement_device_type 'Bruker/Siemens SMART 1K'
_diffrn_measurement_method \w
_diffrn_radiation_monochromator graphite
_diffrn_radiation_source 'normal-focus sealed tube'
_diffrn_radiation_type MoK\a
_diffrn_radiation_wavelength 0.71073
_diffrn_reflns_av_R_equivalents 0.0655
_diffrn_reflns_av_sigmaI/netI 0.0696
_diffrn_reflns_limit_h_max 9
_diffrn_reflns_limit_h_min -9
_diffrn_reflns_limit_k_max 13
_diffrn_reflns_limit_k_min -8
_diffrn_reflns_limit_l_max 44
_diffrn_reflns_limit_l_min -35
_diffrn_reflns_number 23445
_diffrn_reflns_theta_full 27.49
_diffrn_reflns_theta_max 27.49
_diffrn_reflns_theta_min 2.09
_diffrn_standards_number 0
_exptl_absorpt_coefficient_mu 0.985
_exptl_absorpt_correction_T_max 0.9524
_exptl_absorpt_correction_T_min 0.7633
_exptl_absorpt_correction_type multi-scan
_exptl_absorpt_process_details 'SADABS; Bruker, 2001'
_exptl_crystal_colour orange
_exptl_crystal_density_diffrn 1.435
_exptl_crystal_density_method 'not measured'
_exptl_crystal_description needle
_exptl_crystal_F_000 1184
_exptl_crystal_size_max 0.29
_exptl_crystal_size_mid 0.21
_exptl_crystal_size_min 0.05
_refine_diff_density_max 0.789
_refine_diff_density_min -0.494
_refine_diff_density_rms 0.078
_refine_ls_extinction_method none
_refine_ls_goodness_of_fit_ref 1.073
_refine_ls_hydrogen_treatment mixed
_refine_ls_matrix_type full
_refine_ls_number_parameters 349
_refine_ls_number_reflns 6072
_refine_ls_number_restraints 0
_refine_ls_restrained_S_all 1.073
_refine_ls_R_factor_all 0.1050
_refine_ls_R_factor_gt 0.0609
_refine_ls_shift/su_max 0.000
_refine_ls_shift/su_mean 0.000
_refine_ls_structure_factor_coef Fsqd
_refine_ls_weighting_details 'calc w=1/[\s^2^(Fo^2^)+(0.0687P)^2^+0.5880P] where P=(Fo^2^+2Fc^2^)/3'
_refine_ls_weighting_scheme calc
_refine_ls_wR_factor_gt 0.1390
_refine_ls_wR_factor_ref 0.1535
_reflns_number_gt 3818
_reflns_number_total 6072
_reflns_threshold_expression I>2\s(I)
_cod_data_source_file om050710jsi20050817_120035.cif
_cod_data_source_block bt318
_cod_depositor_comments
;
The following automatic conversions were performed:

'_symmetry_cell_setting' value 'Monoclinic' changed to 'monoclinic'
according to /home/saulius/struct/CIF-dictionaries/cif_core.dic
dictionary named 'cif_core.dic' version 2.4.1 from 2010-06-29.

Automatic conversion script
Id: cif_fix_values 1715 2011-07-08 13:25:40Z adriana 
;
_cod_original_sg_symbol_H-M 'P 2 1/c'
_cod_database_code 4074649

loop_
_symmetry_equiv_pos_as_xyz
'x, y, z'
'-x, y+1/2, -z+1/2'
'-x, -y, -z'
'x, -y-1/2, z-1/2'

loop_
_atom_site_label
_atom_site_type_symbol
_atom_site_fract_x
_atom_site_fract_y
_atom_site_fract_z
_atom_site_U_iso_or_equiv
_atom_site_adp_type
_atom_site_occupancy
_atom_site_symmetry_multiplicity
_atom_site_calc_flag
_atom_site_refinement_flags
Cr1 Cr 0.64795(7) -0.01412(6) 0.298749(17) 0.02658(17) Uani 1 1 d .
Fe1 Fe 0.82852(7) -0.00973(5) 0.143739(16) 0.03201(17) Uani 1 1 d .
N1 N 0.5773(4) -0.0156(3) 0.20846(9) 0.0328(7) Uani 1 1 d .
C1 C 0.4002(5) -0.0041(4) 0.32431(11) 0.0343(9) Uani 1 1 d .
H1 H 0.3360 -0.0788 0.3305 0.041 Uiso 1 1 calc R
C2 C 0.3821(5) 0.0646(4) 0.28889(11) 0.0350(9) Uani 1 1 d .
H2 H 0.3020 0.0438 0.2671 0.042 Uiso 1 1 calc R
C3 C 0.5038(5) 0.1716(4) 0.29067(11) 0.0315(9) Uani 1 1 d .
H3 H 0.5178 0.2330 0.2706 0.038 Uiso 1 1 calc R
C4 C 0.5992(5) 0.1677(4) 0.32820(11) 0.0326(9) Uani 1 1 d .
H4 H 0.6895 0.2256 0.3376 0.039 Uiso 1 1 calc R
C5 C 0.5338(5) 0.0595(4) 0.34940(11) 0.0319(9) Uani 1 1 d .
C6 C 0.6014(5) 0.0085(4) 0.38961(11) 0.0353(9) Uani 1 1 d .
H6 H 0.529(5) -0.087(4) 0.3938(11) 0.042 Uiso 1 1 d .
C7 C 0.7966(5) -0.0267(4) 0.38820(11) 0.0329(9) Uani 1 1 d .
H7 H 0.868(5) 0.061(4) 0.3908(11) 0.039 Uiso 1 1 d .
C8 C 0.8182(5) -0.0839(4) 0.34756(11) 0.0322(9) Uani 1 1 d .
C9 C 0.9231(5) -0.0236(4) 0.32062(12) 0.0352(9) Uani 1 1 d .
H9 H 0.9944 0.0511 0.3253 0.042 Uiso 1 1 calc R
C10 C 0.9011(5) -0.0955(4) 0.28600(12) 0.0408(10) Uani 1 1 d .
H10 H 0.9561 -0.0774 0.2631 0.049 Uiso 1 1 calc R
C11 C 0.7830(5) -0.2002(4) 0.29054(12) 0.0405(10) Uani 1 1 d .
H11 H 0.7468 -0.2633 0.2714 0.049 Uiso 1 1 calc R
C12 C 0.7295(5) -0.1937(4) 0.32854(11) 0.0345(9) Uani 1 1 d .
H12 H 0.6503 -0.2505 0.3395 0.041 Uiso 1 1 calc R
C13 C 0.8711(5) -0.1153(4) 0.42159(11) 0.0324(9) Uani 1 1 d .
C14 C 1.0092(6) -0.0728(5) 0.44704(12) 0.0435(11) Uani 1 1 d .
H14 H 1.0534 0.0126 0.4444 0.052 Uiso 1 1 calc R
C15 C 1.0849(6) -0.1542(5) 0.47681(14) 0.0540(13) Uani 1 1 d .
H15 H 1.1789 -0.1228 0.4941 0.065 Uiso 1 1 calc R
C16 C 1.0239(6) -0.2790(5) 0.48117(13) 0.0462(11) Uani 1 1 d .
H16 H 1.0773 -0.3344 0.5008 0.055 Uiso 1 1 calc R
C17 C 0.8821(6) -0.3229(4) 0.45622(13) 0.0459(11) Uani 1 1 d .
H17 H 0.8372 -0.4079 0.4592 0.055 Uiso 1 1 calc R
C18 C 0.8071(6) -0.2411(4) 0.42697(12) 0.0401(10) Uani 1 1 d .
H18 H 0.7105 -0.2714 0.4103 0.048 Uiso 1 1 calc R
C19 C 0.5617(5) 0.1037(4) 0.42209(10) 0.0324(9) Uani 1 1 d .
C20 C 0.6315(5) 0.2297(4) 0.42452(11) 0.0388(10) Uani 1 1 d .
H20 H 0.7141 0.2551 0.4073 0.047 Uiso 1 1 calc R
C21 C 0.5812(6) 0.3180(4) 0.45190(12) 0.0438(11) Uani 1 1 d .
H21 H 0.6273 0.4037 0.4529 0.053 Uiso 1 1 calc R
C22 C 0.4619(6) 0.2798(5) 0.47812(13) 0.0485(12) Uani 1 1 d .
H22 H 0.4271 0.3397 0.4968 0.058 Uiso 1 1 calc R
C23 C 0.3952(6) 0.1541(5) 0.47649(13) 0.0509(12) Uani 1 1 d .
H23 H 0.3152 0.1276 0.4942 0.061 Uiso 1 1 calc R
C24 C 0.4463(6) 0.0665(4) 0.44864(12) 0.0409(10) Uani 1 1 d .
H24 H 0.4015 -0.0196 0.4479 0.049 Uiso 1 1 calc R
C25 C 0.6133(5) -0.0108(4) 0.24355(11) 0.0304(8) Uani 1 1 d .
C26 C 0.6349(5) 0.0527(4) 0.17614(11) 0.0290(8) Uani 1 1 d .
C27 C 0.5684(5) 0.0319(4) 0.13667(11) 0.0354(9) Uani 1 1 d .
H27 H 0.4786 -0.0271 0.1277 0.042 Uiso 1 1 calc R
C28 C 0.6617(6) 0.1164(5) 0.11284(13) 0.0462(11) Uani 1 1 d .
H28 H 0.6439 0.1234 0.0853 0.055 Uiso 1 1 calc R
C29 C 0.7844(6) 0.1874(4) 0.13746(14) 0.0447(11) Uani 1 1 d .
H29 H 0.8627 0.2504 0.1291 0.054 Uiso 1 1 calc R
C30 C 0.7722(6) 0.1492(4) 0.17685(13) 0.0404(10) Uani 1 1 d .
H30 H 0.8406 0.1809 0.1992 0.048 Uiso 1 1 calc R
C31 C 0.9244(6) -0.1775(4) 0.16897(16) 0.0528(13) Uani 1 1 d .
H31 H 0.8864 -0.2159 0.1917 0.063 Uiso 1 1 calc R
C32 C 0.8564(6) -0.2028(5) 0.13040(17) 0.0563(13) Uani 1 1 d .
H32 H 0.7659 -0.2625 0.1226 0.068 Uiso 1 1 calc R
C33 C 0.9464(7) -0.1237(5) 0.10524(15) 0.0565(13) Uani 1 1 d .
H33 H 0.9256 -0.1208 0.0777 0.068 Uiso 1 1 calc R
C34 C 1.0727(6) -0.0498(5) 0.12826(16) 0.0546(13) Uani 1 1 d .
H34 H 1.1509 0.0113 0.1189 0.066 Uiso 1 1 calc R
C35 C 1.0613(6) -0.0836(5) 0.16793(15) 0.0522(12) Uani 1 1 d .
H35 H 1.1315 -0.0500 0.1897 0.063 Uiso 1 1 calc R

loop_
_atom_site_aniso_label
_atom_site_aniso_U_11
_atom_site_aniso_U_22
_atom_site_aniso_U_33
_atom_site_aniso_U_23
_atom_site_aniso_U_13
_atom_site_aniso_U_12
Cr1 0.0227(3) 0.0221(3) 0.0345(3) 0.0002(3) 0.0000(2) 0.0018(3)
Fe1 0.0237(3) 0.0253(3) 0.0474(3) -0.0006(2) 0.0053(2) 0.0022(2)
N1 0.0316(18) 0.0277(18) 0.0388(18) 0.0012(14) 0.0018(14) 0.0030(14)
C1 0.0202(18) 0.036(2) 0.047(2) 0.0037(19) 0.0051(16) 0.0051(18)
C2 0.021(2) 0.039(2) 0.043(2) 0.0025(18) -0.0037(16) 0.0049(17)
C3 0.028(2) 0.029(2) 0.037(2) 0.0020(16) 0.0031(16) 0.0072(17)
C4 0.029(2) 0.029(2) 0.040(2) -0.0032(17) 0.0021(17) 0.0050(17)
C5 0.024(2) 0.033(2) 0.039(2) 0.0000(17) 0.0057(16) 0.0101(17)
C6 0.031(2) 0.033(2) 0.042(2) 0.0022(18) 0.0034(17) 0.0016(18)
C7 0.028(2) 0.032(2) 0.039(2) -0.0016(17) 0.0012(16) 0.0016(17)
C8 0.025(2) 0.033(2) 0.037(2) -0.0015(17) -0.0057(16) 0.0093(17)
C9 0.0221(19) 0.033(2) 0.049(2) -0.0029(18) -0.0028(16) 0.0031(17)
C10 0.034(2) 0.044(3) 0.045(2) -0.0033(19) 0.0085(19) 0.016(2)
C11 0.037(2) 0.039(2) 0.042(2) -0.0121(19) -0.0118(19) 0.0143(19)
C12 0.031(2) 0.029(2) 0.043(2) 0.0058(17) -0.0014(17) 0.0052(17)
C13 0.027(2) 0.040(2) 0.031(2) -0.0017(17) 0.0027(16) 0.0087(17)
C14 0.037(2) 0.045(3) 0.046(2) 0.010(2) -0.0045(19) -0.006(2)
C15 0.036(3) 0.068(3) 0.055(3) 0.016(2) -0.013(2) -0.001(2)
C16 0.037(3) 0.057(3) 0.044(2) 0.017(2) -0.001(2) 0.009(2)
C17 0.046(3) 0.038(3) 0.055(3) 0.006(2) 0.012(2) -0.001(2)
C18 0.036(2) 0.045(3) 0.037(2) -0.0049(19) -0.0034(18) -0.001(2)
C19 0.025(2) 0.040(2) 0.032(2) 0.0043(17) 0.0016(16) 0.0059(17)
C20 0.033(2) 0.045(3) 0.039(2) 0.0058(19) 0.0040(18) -0.0030(19)
C21 0.045(3) 0.039(3) 0.046(3) -0.003(2) -0.004(2) -0.001(2)
C22 0.047(3) 0.057(3) 0.042(3) -0.012(2) 0.005(2) 0.011(2)
C23 0.042(3) 0.061(3) 0.052(3) -0.006(2) 0.017(2) -0.003(2)
C24 0.040(2) 0.041(2) 0.043(2) -0.0016(19) 0.0088(19) -0.008(2)
C25 0.0277(19) 0.0221(19) 0.041(2) 0.0002(16) 0.0020(16) -0.0005(16)
C26 0.025(2) 0.0242(19) 0.038(2) 0.0001(16) 0.0033(16) 0.0059(15)
C27 0.024(2) 0.043(2) 0.040(2) -0.0032(18) 0.0047(16) 0.0088(17)
C28 0.039(3) 0.057(3) 0.044(2) 0.011(2) 0.012(2) 0.019(2)
C29 0.035(2) 0.028(2) 0.073(3) 0.008(2) 0.016(2) 0.0090(19)
C30 0.034(2) 0.030(2) 0.057(3) -0.0056(19) 0.005(2) 0.0011(18)
C31 0.052(3) 0.035(3) 0.074(3) 0.011(2) 0.020(3) 0.017(2)
C32 0.037(3) 0.035(3) 0.098(4) -0.019(3) 0.013(3) 0.005(2)
C33 0.049(3) 0.061(3) 0.059(3) -0.013(3) 0.008(2) 0.025(3)
C34 0.030(2) 0.048(3) 0.089(4) 0.007(3) 0.021(2) 0.008(2)
C35 0.031(3) 0.045(3) 0.078(4) -0.001(2) -0.008(2) 0.016(2)

loop_
_atom_type_symbol
_atom_type_description
_atom_type_scat_dispersion_real
_atom_type_scat_dispersion_imag
_atom_type_scat_source
C C 0.0033 0.0016 'International Tables Vol C Tables 4.2.6.8 and 6.1.1.4'
H H 0.0000 0.0000 'International Tables Vol C Tables 4.2.6.8 and 6.1.1.4'
N N 0.0061 0.0033 'International Tables Vol C Tables 4.2.6.8 and 6.1.1.4'
Cr Cr 0.3209 0.6236 'International Tables Vol C Tables 4.2.6.8 and 6.1.1.4'
Fe Fe 0.3463 0.8444 'International Tables Vol C Tables 4.2.6.8 and 6.1.1.4'

loop_
_geom_angle_atom_site_label_1
_geom_angle_atom_site_label_2
_geom_angle_atom_site_label_3
_geom_angle
C25 Cr1 C8 143.72(16)
C25 Cr1 C5 140.69(16)
C8 Cr1 C5 75.57(15)
C25 Cr1 C12 119.73(16)
C8 Cr1 C12 38.96(15)
C5 Cr1 C12 92.10(15)
C25 Cr1 C4 116.04(15)
C8 Cr1 C4 92.31(15)
C5 Cr1 C4 38.93(14)
C12 Cr1 C4 124.23(15)
C25 Cr1 C1 111.11(16)
C8 Cr1 C1 101.05(15)
C5 Cr1 C1 38.60(15)
C12 Cr1 C1 94.23(16)
C4 Cr1 C1 64.77(16)
C25 Cr1 C9 112.68(16)
C8 Cr1 C9 38.46(15)
C5 Cr1 C9 101.17(15)
C12 Cr1 C9 64.66(15)
C4 Cr1 C9 94.74(15)
C1 Cr1 C9 136.20(16)
C25 Cr1 C2 78.40(16)
C8 Cr1 C2 137.03(15)
C5 Cr1 C2 63.34(15)
C12 Cr1 C2 127.42(16)
C4 Cr1 C2 63.67(15)
C1 Cr1 C2 37.42(14)
C9 Cr1 C2 158.38(16)
C25 Cr1 C10 81.31(16)
C8 Cr1 C10 62.96(16)
C5 Cr1 C10 136.78(16)
C12 Cr1 C10 63.37(16)
C4 Cr1 C10 127.87(16)
C1 Cr1 C10 157.55(16)
C9 Cr1 C10 37.18(15)
C2 Cr1 C10 159.69(15)
C25 Cr1 C11 84.81(16)
C8 Cr1 C11 63.45(15)
C5 Cr1 C11 129.71(16)
C12 Cr1 C11 37.61(15)
C4 Cr1 C11 155.18(15)
C1 Cr1 C11 122.33(16)
C9 Cr1 C11 63.33(15)
C2 Cr1 C11 137.95(16)
C10 Cr1 C11 37.75(16)
C25 Cr1 C3 80.64(15)
C8 Cr1 C3 130.25(14)
C5 Cr1 C3 64.04(14)
C12 Cr1 C3 155.50(15)
C4 Cr1 C3 37.94(14)
C1 Cr1 C3 63.98(15)
C9 Cr1 C3 122.79(15)
C2 Cr1 C3 38.17(14)
C10 Cr1 C3 138.17(16)
C11 Cr1 C3 165.45(15)
C31 Fe1 C27 122.69(19)
C31 Fe1 C33 68.1(2)
C27 Fe1 C33 122.31(19)
C31 Fe1 C34 68.7(2)
C27 Fe1 C34 158.1(2)
C33 Fe1 C34 40.5(2)
C31 Fe1 C35 41.04(19)
C27 Fe1 C35 159.58(19)
C33 Fe1 C35 68.1(2)
C34 Fe1 C35 40.60(19)
C31 Fe1 C26 106.56(17)
C27 Fe1 C26 40.69(15)
C33 Fe1 C26 157.4(2)
C34 Fe1 C26 160.1(2)
C35 Fe1 C26 123.26(19)
C31 Fe1 C28 160.1(2)
C27 Fe1 C28 41.05(17)
C33 Fe1 C28 108.7(2)
C34 Fe1 C28 122.57(19)
C35 Fe1 C28 157.8(2)
C26 Fe1 C28 68.43(16)
C31 Fe1 C32 40.2(2)
C27 Fe1 C32 107.36(19)
C33 Fe1 C32 40.5(2)
C34 Fe1 C32 68.2(2)
C35 Fe1 C32 68.1(2)
C26 Fe1 C32 121.44(18)
C28 Fe1 C32 124.6(2)
C31 Fe1 C29 157.7(2)
C27 Fe1 C29 68.39(18)
C33 Fe1 C29 124.9(2)
C34 Fe1 C29 108.46(19)
C35 Fe1 C29 122.4(2)
C26 Fe1 C29 68.22(16)
C28 Fe1 C29 40.18(18)
C32 Fe1 C29 161.0(2)
C31 Fe1 C30 121.4(2)
C27 Fe1 C30 69.13(17)
C33 Fe1 C30 160.4(2)
C34 Fe1 C30 123.5(2)
C35 Fe1 C30 106.87(19)
C26 Fe1 C30 41.25(16)
C28 Fe1 C30 68.45(19)
C32 Fe1 C30 157.1(2)
C29 Fe1 C30 40.46(17)
C25 N1 C26 134.4(4)
C2 C1 C5 107.5(4)
C2 C1 Cr1 72.0(2)
C5 C1 Cr1 70.1(2)
C2 C1 H1 126.3
C5 C1 H1 126.3
Cr1 C1 H1 123.3
C1 C2 C3 109.6(4)
C1 C2 Cr1 70.6(2)
C3 C2 Cr1 71.4(2)
C1 C2 H2 125.2
C3 C2 H2 125.2
Cr1 C2 H2 124.4
C4 C3 C2 107.1(3)
C4 C3 Cr1 69.6(2)
C2 C3 Cr1 70.5(2)
C4 C3 H3 126.5
C2 C3 H3 126.5
Cr1 C3 H3 125.0
C3 C4 C5 107.8(3)
C3 C4 Cr1 72.4(2)
C5 C4 Cr1 70.2(2)
C3 C4 H4 126.1
C5 C4 H4 126.1
Cr1 C4 H4 122.9
C1 C5 C4 108.0(3)
C1 C5 C6 123.6(4)
C4 C5 C6 128.1(4)
C1 C5 Cr1 71.3(2)
C4 C5 Cr1 70.9(2)
C6 C5 Cr1 118.8(3)
C5 C6 C19 111.6(3)
C5 C6 C7 107.4(3)
C19 C6 C7 115.6(3)
C5 C6 H6 106(2)
C19 C6 H6 108.6(19)
C7 C6 H6 107(2)
C13 C7 C8 113.0(3)
C13 C7 C6 114.1(3)
C8 C7 C6 107.9(3)
C13 C7 H7 107(2)
C8 C7 H7 108(2)
C6 C7 H7 107(2)
C9 C8 C12 108.4(3)
C9 C8 C7 122.9(4)
C12 C8 C7 128.5(4)
C9 C8 Cr1 71.9(2)
C12 C8 Cr1 71.2(2)
C7 C8 Cr1 118.2(3)
C10 C9 C8 107.2(4)
C10 C9 Cr1 72.2(2)
C8 C9 Cr1 69.6(2)
C10 C9 H9 126.4
C8 C9 H9 126.4
Cr1 C9 H9 123.4
C9 C10 C11 109.3(4)
C9 C10 Cr1 70.6(2)
C11 C10 Cr1 71.2(2)
C9 C10 H10 125.4
C11 C10 H10 125.4
Cr1 C10 H10 124.5
C12 C11 C10 108.2(4)
C12 C11 Cr1 69.9(2)
C10 C11 Cr1 71.1(2)
C12 C11 H11 125.9
C10 C11 H11 125.9
Cr1 C11 H11 124.7
C11 C12 C8 106.9(4)
C11 C12 Cr1 72.5(2)
C8 C12 Cr1 69.8(2)
C11 C12 H12 126.6
C8 C12 H12 126.6
Cr1 C12 H12 122.8
C14 C13 C18 117.8(4)
C14 C13 C7 119.9(4)
C18 C13 C7 122.3(4)
C13 C14 C15 121.0(4)
C13 C14 H14 119.5
C15 C14 H14 119.5
C16 C15 C14 120.7(4)
C16 C15 H15 119.7
C14 C15 H15 119.7
C15 C16 C17 119.2(4)
C15 C16 H16 120.4
C17 C16 H16 120.4
C18 C17 C16 119.7(4)
C18 C17 H17 120.1
C16 C17 H17 120.1
C17 C18 C13 121.6(4)
C17 C18 H18 119.2
C13 C18 H18 119.2
C24 C19 C20 118.8(4)
C24 C19 C6 119.3(4)
C20 C19 C6 121.9(3)
C21 C20 C19 120.8(4)
C21 C20 H20 119.6
C19 C20 H20 119.6
C20 C21 C22 119.8(4)
C20 C21 H21 120.1
C22 C21 H21 120.1
C23 C22 C21 119.7(4)
C23 C22 H22 120.1
C21 C22 H22 120.1
C22 C23 C24 119.9(4)
C22 C23 H23 120.1
C24 C23 H23 120.1
C19 C24 C23 121.0(4)
C19 C24 H24 119.5
C23 C24 H24 119.5
N1 C25 Cr1 173.9(3)
N1 C26 C27 124.3(4)
N1 C26 C30 127.3(4)
C27 C26 C30 108.3(3)
N1 C26 Fe1 124.8(3)
C27 C26 Fe1 69.3(2)
C30 C26 Fe1 69.8(2)
C26 C27 C28 107.6(4)
C26 C27 Fe1 70.0(2)
C28 C27 Fe1 69.8(2)
C26 C27 H27 126.2
C28 C27 H27 126.2
Fe1 C27 H27 125.6
C29 C28 C27 108.2(4)
C29 C28 Fe1 70.3(2)
C27 C28 Fe1 69.2(2)
C29 C28 H28 125.9
C27 C28 H28 125.9
Fe1 C28 H28 126.2
C28 C29 C30 109.2(4)
C28 C29 Fe1 69.5(3)
C30 C29 Fe1 69.8(2)
C28 C29 H29 125.4
C30 C29 H29 125.4
Fe1 C29 H29 126.8
C29 C30 C26 106.7(4)
C29 C30 Fe1 69.7(2)
C26 C30 Fe1 69.0(2)
C29 C30 H30 126.7
C26 C30 H30 126.7
Fe1 C30 H30 126.2
C32 C31 C35 108.0(4)
C32 C31 Fe1 70.4(3)
C35 C31 Fe1 70.0(3)
C32 C31 H31 126.0
C35 C31 H31 126.0
Fe1 C31 H31 125.2
C31 C32 C33 108.2(4)
C31 C32 Fe1 69.3(3)
C33 C32 Fe1 69.6(3)
C31 C32 H32 125.9
C33 C32 H32 125.9
Fe1 C32 H32 126.8
C34 C33 C32 108.4(5)
C34 C33 Fe1 69.8(3)
C32 C33 Fe1 69.9(3)
C34 C33 H33 125.8
C32 C33 H33 125.8
Fe1 C33 H33 126.0
C33 C34 C35 107.8(5)
C33 C34 Fe1 69.7(3)
C35 C34 Fe1 69.8(3)
C33 C34 H34 126.1
C35 C34 H34 126.1
Fe1 C34 H34 125.9
C34 C35 C31 107.6(4)
C34 C35 Fe1 69.6(3)
C31 C35 Fe1 69.0(3)
C34 C35 H35 126.2
C31 C35 H35 126.2
Fe1 C35 H35 126.8

loop_
_geom_bond_atom_site_label_1
_geom_bond_atom_site_label_2
_geom_bond_distance
Cr1 C25 1.879(4)
Cr1 C8 2.136(4)
Cr1 C5 2.147(4)
Cr1 C12 2.154(4)
Cr1 C4 2.155(4)
Cr1 C1 2.162(4)
Cr1 C9 2.165(4)
Cr1 C2 2.180(4)
Cr1 C10 2.186(4)
Cr1 C11 2.188(4)
Cr1 C3 2.192(4)
Fe1 C31 2.018(5)
Fe1 C27 2.024(4)
Fe1 C33 2.028(4)
Fe1 C34 2.029(4)
Fe1 C35 2.032(4)
Fe1 C26 2.033(4)
Fe1 C28 2.032(4)
Fe1 C32 2.033(5)
Fe1 C29 2.042(4)
Fe1 C30 2.043(4)
N1 C25 1.205(5)
N1 C26 1.411(5)
C1 C2 1.393(5)
C1 C5 1.424(5)
C1 H1 0.9400
C2 C3 1.430(5)
C2 H2 0.9400
C3 C4 1.414(5)
C3 H3 0.9400
C4 C5 1.434(5)
C4 H4 0.9400
C5 C6 1.513(5)
C6 C19 1.525(5)
C6 C7 1.539(5)
C6 H6 1.13(4)
C7 C13 1.521(5)
C7 C8 1.529(5)
C7 H7 1.05(4)
C8 C9 1.417(6)
C8 C12 1.430(5)
C9 C10 1.387(5)
C9 H9 0.9400
C10 C11 1.415(6)
C10 H10 0.9400
C11 C12 1.400(6)
C11 H11 0.9400
C12 H12 0.9400
C13 C14 1.372(6)
C13 C18 1.389(6)
C14 C15 1.393(6)
C14 H14 0.9400
C15 C16 1.366(7)
C15 H15 0.9400
C16 C17 1.387(6)
C16 H16 0.9400
C17 C18 1.382(6)
C17 H17 0.9400
C18 H18 0.9400
C19 C24 1.378(5)
C19 C20 1.388(6)
C20 C21 1.378(6)
C20 H20 0.9400
C21 C22 1.393(6)
C21 H21 0.9400
C22 C23 1.377(7)
C22 H22 0.9400
C23 C24 1.387(6)
C23 H23 0.9400
C24 H24 0.9400
C26 C27 1.411(5)
C26 C30 1.436(6)
C27 C28 1.422(6)
C27 H27 0.9400
C28 C29 1.399(6)
C28 H28 0.9400
C29 C30 1.412(6)
C29 H29 0.9400
C30 H30 0.9400
C31 C32 1.393(7)
C31 C35 1.420(7)
C31 H31 0.9400
C32 C33 1.404(7)
C32 H32 0.9400
C33 C34 1.403(7)
C33 H33 0.9400
C34 C35 1.409(7)
C34 H34 0.9400
C35 H35 0.9400

loop_
_geom_torsion_atom_site_label_1
_geom_torsion_atom_site_label_2
_geom_torsion_atom_site_label_3
_geom_torsion_atom_site_label_4
_geom_torsion
C25 Cr1 C1 C2 -30.8(3)
C8 Cr1 C1 C2 166.3(2)
C5 Cr1 C1 C2 117.0(4)
C12 Cr1 C1 C2 -155.0(3)
C4 Cr1 C1 C2 79.0(3)
C9 Cr1 C1 C2 147.9(3)
C10 Cr1 C1 C2 -151.5(4)
C11 Cr1 C1 C2 -128.2(3)
C3 Cr1 C1 C2 36.7(2)
C25 Cr1 C1 C5 -147.8(2)
C8 Cr1 C1 C5 49.3(3)
C12 Cr1 C1 C5 88.1(2)
C4 Cr1 C1 C5 -38.0(2)
C9 Cr1 C1 C5 31.0(3)
C2 Cr1 C1 C5 -117.0(4)
C10 Cr1 C1 C5 91.6(5)
C11 Cr1 C1 C5 114.8(2)
C3 Cr1 C1 C5 -80.3(2)
C5 C1 C2 C3 0.5(4)
Cr1 C1 C2 C3 -61.0(3)
C5 C1 C2 Cr1 61.5(3)
C25 Cr1 C2 C1 150.8(3)
C8 Cr1 C2 C1 -19.9(4)
C5 Cr1 C2 C1 -38.5(2)
C12 Cr1 C2 C1 32.1(3)
C4 Cr1 C2 C1 -82.2(3)
C9 Cr1 C2 C1 -85.8(5)
C10 Cr1 C2 C1 148.3(4)
C11 Cr1 C2 C1 82.2(3)
C3 Cr1 C2 C1 -119.6(3)
C25 Cr1 C2 C3 -89.6(2)
C8 Cr1 C2 C3 99.7(3)
C5 Cr1 C2 C3 81.1(2)
C12 Cr1 C2 C3 151.7(2)
C4 Cr1 C2 C3 37.4(2)
C1 Cr1 C2 C3 119.6(3)
C9 Cr1 C2 C3 33.8(5)
C10 Cr1 C2 C3 -92.1(5)
C11 Cr1 C2 C3 -158.1(2)
C1 C2 C3 C4 0.2(4)
Cr1 C2 C3 C4 -60.3(3)
C1 C2 C3 Cr1 60.5(3)
C25 Cr1 C3 C4 -159.2(2)
C8 Cr1 C3 C4 -0.7(3)
C5 Cr1 C3 C4 38.5(2)
C12 Cr1 C3 C4 52.5(5)
C1 Cr1 C3 C4 81.7(2)
C9 Cr1 C3 C4 -48.2(3)
C2 Cr1 C3 C4 117.7(3)
C10 Cr1 C3 C4 -93.7(3)
C11 Cr1 C3 C4 -159.2(6)
C25 Cr1 C3 C2 83.1(2)
C8 Cr1 C3 C2 -118.3(3)
C5 Cr1 C3 C2 -79.2(2)
C12 Cr1 C3 C2 -65.1(4)
C4 Cr1 C3 C2 -117.7(3)
C1 Cr1 C3 C2 -36.0(2)
C9 Cr1 C3 C2 -165.9(2)
C10 Cr1 C3 C2 148.7(2)
C11 Cr1 C3 C2 83.2(7)
C2 C3 C4 C5 -0.8(4)
Cr1 C3 C4 C5 -61.7(3)
C2 C3 C4 Cr1 60.8(3)
C25 Cr1 C4 C3 22.9(3)
C8 Cr1 C4 C3 179.5(2)
C5 Cr1 C4 C3 -117.0(3)
C12 Cr1 C4 C3 -156.5(2)
C1 Cr1 C4 C3 -79.4(2)
C9 Cr1 C4 C3 141.0(2)
C2 Cr1 C4 C3 -37.6(2)
C10 Cr1 C4 C3 122.5(3)
C11 Cr1 C4 C3 167.7(3)
C25 Cr1 C4 C5 140.0(2)
C8 Cr1 C4 C5 -63.5(2)
C12 Cr1 C4 C5 -39.5(3)
C1 Cr1 C4 C5 37.7(2)
C9 Cr1 C4 C5 -101.9(2)
C2 Cr1 C4 C5 79.4(2)
C10 Cr1 C4 C5 -120.4(2)
C11 Cr1 C4 C5 -75.3(4)
C3 Cr1 C4 C5 117.0(3)
C2 C1 C5 C4 -1.0(4)
Cr1 C1 C5 C4 61.7(3)
C2 C1 C5 C6 -175.4(3)
Cr1 C1 C5 C6 -112.7(3)
C2 C1 C5 Cr1 -62.7(3)
C3 C4 C5 C1 1.1(4)
Cr1 C4 C5 C1 -62.0(3)
C3 C4 C5 C6 175.2(3)
Cr1 C4 C5 C6 112.1(4)
C3 C4 C5 Cr1 63.1(3)
C25 Cr1 C5 C1 51.8(3)
C8 Cr1 C5 C1 -129.8(3)
C12 Cr1 C5 C1 -94.1(2)
C4 Cr1 C5 C1 117.6(3)
C9 Cr1 C5 C1 -158.7(2)
C2 Cr1 C5 C1 37.3(2)
C10 Cr1 C5 C1 -146.1(3)
C11 Cr1 C5 C1 -94.2(3)
C3 Cr1 C5 C1 80.1(2)
C25 Cr1 C5 C4 -65.8(3)
C8 Cr1 C5 C4 112.6(2)
C12 Cr1 C5 C4 148.2(2)
C1 Cr1 C5 C4 -117.6(3)
C9 Cr1 C5 C4 83.7(2)
C2 Cr1 C5 C4 -80.3(2)
C10 Cr1 C5 C4 96.3(3)
C11 Cr1 C5 C4 148.2(2)
C3 Cr1 C5 C4 -37.5(2)
C25 Cr1 C5 C6 170.5(3)
C8 Cr1 C5 C6 -11.0(3)
C12 Cr1 C5 C6 24.6(3)
C4 Cr1 C5 C6 -123.7(4)
C1 Cr1 C5 C6 118.7(4)
C9 Cr1 C5 C6 -40.0(3)
C2 Cr1 C5 C6 156.0(4)
C10 Cr1 C5 C6 -27.4(4)
C11 Cr1 C5 C6 24.5(4)
C3 Cr1 C5 C6 -161.2(4)
C1 C5 C6 C19 -116.2(4)
C4 C5 C6 C19 70.5(5)
Cr1 C5 C6 C19 158.0(3)
C1 C5 C6 C7 116.2(4)
C4 C5 C6 C7 -57.1(5)
Cr1 C5 C6 C7 30.4(4)
C5 C6 C7 C13 -163.0(3)
C19 C6 C7 C13 71.7(5)
C5 C6 C7 C8 -36.7(4)
C19 C6 C7 C8 -161.9(3)
C13 C7 C8 C9 -115.9(4)
C6 C7 C8 C9 117.1(4)
C13 C7 C8 C12 70.7(5)
C6 C7 C8 C12 -56.3(5)
C13 C7 C8 Cr1 158.4(3)
C6 C7 C8 Cr1 31.3(4)
C25 Cr1 C8 C9 48.2(4)
C5 Cr1 C8 C9 -130.2(3)
C12 Cr1 C8 C9 117.5(3)
C4 Cr1 C8 C9 -94.7(2)
C1 Cr1 C8 C9 -159.5(2)
C2 Cr1 C8 C9 -147.3(2)
C10 Cr1 C8 C9 37.3(2)
C11 Cr1 C8 C9 79.8(3)
C3 Cr1 C8 C9 -94.3(3)
C25 Cr1 C8 C12 -69.4(3)
C5 Cr1 C8 C12 112.2(3)
C4 Cr1 C8 C12 147.7(2)
C1 Cr1 C8 C12 83.0(2)
C9 Cr1 C8 C12 -117.5(3)
C2 Cr1 C8 C12 95.2(3)
C10 Cr1 C8 C12 -80.3(3)
C11 Cr1 C8 C12 -37.8(2)
C3 Cr1 C8 C12 148.1(2)
C25 Cr1 C8 C7 166.3(3)
C5 Cr1 C8 C7 -12.0(3)
C12 Cr1 C8 C7 -124.3(4)
C4 Cr1 C8 C7 23.5(3)
C1 Cr1 C8 C7 -41.3(3)
C9 Cr1 C8 C7 118.2(4)
C2 Cr1 C8 C7 -29.1(4)
C10 Cr1 C8 C7 155.5(4)
C11 Cr1 C8 C7 -162.0(4)
C3 Cr1 C8 C7 23.9(4)
C12 C8 C9 C10 -0.7(4)
C7 C8 C9 C10 -175.2(3)
Cr1 C8 C9 C10 -62.9(3)
C12 C8 C9 Cr1 62.2(3)
C7 C8 C9 Cr1 -112.3(3)
C25 Cr1 C9 C10 -34.7(3)
C8 Cr1 C9 C10 116.8(4)
C5 Cr1 C9 C10 165.7(3)
C12 Cr1 C9 C10 78.7(3)
C4 Cr1 C9 C10 -155.5(3)
C1 Cr1 C9 C10 146.6(3)
C2 Cr1 C9 C10 -152.3(4)
C11 Cr1 C9 C10 36.7(3)
C3 Cr1 C9 C10 -128.1(3)
C25 Cr1 C9 C8 -151.5(2)
C5 Cr1 C9 C8 48.9(3)
C12 Cr1 C9 C8 -38.1(2)
C4 Cr1 C9 C8 87.7(2)
C1 Cr1 C9 C8 29.8(3)
C2 Cr1 C9 C8 91.0(5)
C10 Cr1 C9 C8 -116.8(4)
C11 Cr1 C9 C8 -80.1(3)
C3 Cr1 C9 C8 115.1(2)
C8 C9 C10 C11 0.3(4)
Cr1 C9 C10 C11 -60.9(3)
C8 C9 C10 Cr1 61.2(3)
C25 Cr1 C10 C9 147.9(3)
C8 Cr1 C10 C9 -38.6(2)
C5 Cr1 C10 C9 -20.7(4)
C12 Cr1 C10 C9 -82.5(3)
C4 Cr1 C10 C9 31.6(3)
C1 Cr1 C10 C9 -86.4(5)
C2 Cr1 C10 C9 150.4(4)
C11 Cr1 C10 C9 -119.3(4)
C3 Cr1 C10 C9 82.6(3)
C25 Cr1 C10 C11 -92.8(3)
C8 Cr1 C10 C11 80.8(3)
C5 Cr1 C10 C11 98.6(3)
C12 Cr1 C10 C11 36.9(2)
C4 Cr1 C10 C11 150.9(2)
C1 Cr1 C10 C11 33.0(5)
C9 Cr1 C10 C11 119.3(4)
C2 Cr1 C10 C11 -90.2(5)
C3 Cr1 C10 C11 -158.1(2)
C9 C10 C11 C12 0.2(5)
Cr1 C10 C11 C12 -60.3(3)
C9 C10 C11 Cr1 60.6(3)
C25 Cr1 C11 C12 -159.0(3)
C8 Cr1 C11 C12 39.1(2)
C5 Cr1 C11 C12 0.1(3)
C4 Cr1 C11 C12 52.3(5)
C1 Cr1 C11 C12 -47.3(3)
C9 Cr1 C11 C12 82.4(3)
C2 Cr1 C11 C12 -92.7(3)
C10 Cr1 C11 C12 118.5(3)
C3 Cr1 C11 C12 -159.1(6)
C25 Cr1 C11 C10 82.5(3)
C8 Cr1 C11 C10 -79.4(3)
C5 Cr1 C11 C10 -118.3(3)
C12 Cr1 C11 C10 -118.5(3)
C4 Cr1 C11 C10 -66.1(5)
C1 Cr1 C11 C10 -165.8(2)
C9 Cr1 C11 C10 -36.1(2)
C2 Cr1 C11 C10 148.8(3)
C3 Cr1 C11 C10 82.4(7)
C10 C11 C12 C8 -0.7(4)
Cr1 C11 C12 C8 -61.7(3)
C10 C11 C12 Cr1 61.1(3)
C9 C8 C12 C11 0.8(4)
C7 C8 C12 C11 175.0(4)
Cr1 C8 C12 C11 63.5(3)
C9 C8 C12 Cr1 -62.7(3)
C7 C8 C12 Cr1 111.5(4)
C25 Cr1 C12 C11 24.2(3)
C8 Cr1 C12 C11 -116.1(3)
C5 Cr1 C12 C11 -179.9(3)
C4 Cr1 C12 C11 -156.3(2)
C1 Cr1 C12 C11 141.5(3)
C9 Cr1 C12 C11 -78.5(3)
C2 Cr1 C12 C11 122.6(3)
C10 Cr1 C12 C11 -37.0(2)
C3 Cr1 C12 C11 167.5(3)
C25 Cr1 C12 C8 140.4(2)
C5 Cr1 C12 C8 -63.8(2)
C4 Cr1 C12 C8 -40.2(3)
C1 Cr1 C12 C8 -102.4(2)
C9 Cr1 C12 C8 37.6(2)
C2 Cr1 C12 C8 -121.3(2)
C10 Cr1 C12 C8 79.1(3)
C11 Cr1 C12 C8 116.1(3)
C3 Cr1 C12 C8 -76.3(4)
C8 C7 C13 C14 116.6(4)
C6 C7 C13 C14 -119.7(4)
C8 C7 C13 C18 -61.7(5)
C6 C7 C13 C18 62.0(5)
C18 C13 C14 C15 1.2(6)
C7 C13 C14 C15 -177.2(4)
C13 C14 C15 C16 0.5(7)
C14 C15 C16 C17 -1.7(7)
C15 C16 C17 C18 1.2(7)
C16 C17 C18 C13 0.5(6)
C14 C13 C18 C17 -1.7(6)
C7 C13 C18 C17 176.6(4)
C5 C6 C19 C24 113.9(4)
C7 C6 C19 C24 -123.0(4)
C5 C6 C19 C20 -62.8(5)
C7 C6 C19 C20 60.3(5)
C24 C19 C20 C21 -2.6(6)
C6 C19 C20 C21 174.0(4)
C19 C20 C21 C22 1.5(6)
C20 C21 C22 C23 0.0(7)
C21 C22 C23 C24 -0.4(7)
C20 C19 C24 C23 2.3(6)
C6 C19 C24 C23 -174.5(4)
C22 C23 C24 C19 -0.8(7)
C25 N1 C26 C27 -178.1(4)
C25 N1 C26 C30 4.5(7)
C25 N1 C26 Fe1 94.5(5)
C31 Fe1 C26 N1 -3.1(4)
C27 Fe1 C26 N1 118.1(4)
C33 Fe1 C26 N1 69.6(6)
C34 Fe1 C26 N1 -76.0(6)
C35 Fe1 C26 N1 -44.9(4)
C28 Fe1 C26 N1 156.5(4)
C32 Fe1 C26 N1 38.2(4)
C29 Fe1 C26 N1 -160.1(4)
C30 Fe1 C26 N1 -122.0(4)
C31 Fe1 C26 C27 -121.2(3)
C33 Fe1 C26 C27 -48.5(6)
C34 Fe1 C26 C27 165.9(5)
C35 Fe1 C26 C27 -163.0(3)
C28 Fe1 C26 C27 38.4(3)
C32 Fe1 C26 C27 -80.0(3)
C29 Fe1 C26 C27 81.7(3)
C30 Fe1 C26 C27 119.8(3)
C31 Fe1 C26 C30 119.0(3)
C27 Fe1 C26 C30 -119.8(3)
C33 Fe1 C26 C30 -168.3(5)
C34 Fe1 C26 C30 46.1(6)
C35 Fe1 C26 C30 77.2(3)
C28 Fe1 C26 C30 -81.5(3)
C32 Fe1 C26 C30 160.2(3)
C29 Fe1 C26 C30 -38.1(3)
N1 C26 C27 C28 -178.6(3)
C30 C26 C27 C28 -0.9(4)
Fe1 C26 C27 C28 -59.9(3)
N1 C26 C27 Fe1 -118.7(4)
C30 C26 C27 Fe1 59.0(3)
C31 Fe1 C27 C26 76.9(3)
C33 Fe1 C27 C26 160.1(3)
C34 Fe1 C27 C26 -167.1(5)
C35 Fe1 C27 C26 44.6(6)
C28 Fe1 C27 C26 -118.5(4)
C32 Fe1 C27 C26 118.3(3)
C29 Fe1 C27 C26 -81.3(3)
C30 Fe1 C27 C26 -37.7(2)
C31 Fe1 C27 C28 -164.6(3)
C33 Fe1 C27 C28 -81.4(3)
C34 Fe1 C27 C28 -48.6(6)
C35 Fe1 C27 C28 163.1(5)
C26 Fe1 C27 C28 118.5(4)
C32 Fe1 C27 C28 -123.2(3)
C29 Fe1 C27 C28 37.2(3)
C30 Fe1 C27 C28 80.7(3)
C26 C27 C28 C29 0.3(5)
Fe1 C27 C28 C29 -59.7(3)
C26 C27 C28 Fe1 60.0(3)
C31 Fe1 C28 C29 160.3(5)
C27 Fe1 C28 C29 119.4(4)
C33 Fe1 C28 C29 -122.5(3)
C34 Fe1 C28 C29 -80.0(3)
C35 Fe1 C28 C29 -45.0(6)
C26 Fe1 C28 C29 81.4(3)
C32 Fe1 C28 C29 -164.5(3)
C30 Fe1 C28 C29 36.8(2)
C31 Fe1 C28 C27 40.9(6)
C33 Fe1 C28 C27 118.1(3)
C34 Fe1 C28 C27 160.6(3)
C35 Fe1 C28 C27 -164.4(5)
C26 Fe1 C28 C27 -38.0(2)
C32 Fe1 C28 C27 76.1(3)
C29 Fe1 C28 C27 -119.4(4)
C30 Fe1 C28 C27 -82.5(3)
C27 C28 C29 C30 0.3(5)
Fe1 C28 C29 C30 -58.7(3)
C27 C28 C29 Fe1 59.0(3)
C31 Fe1 C29 C28 -162.4(4)
C27 Fe1 C29 C28 -38.0(2)
C33 Fe1 C29 C28 77.1(3)
C34 Fe1 C29 C28 119.0(3)
C35 Fe1 C29 C28 161.6(3)
C26 Fe1 C29 C28 -81.9(3)
C32 Fe1 C29 C28 42.5(7)
C30 Fe1 C29 C28 -120.7(4)
C31 Fe1 C29 C30 -41.7(6)
C27 Fe1 C29 C30 82.8(3)
C33 Fe1 C29 C30 -162.1(3)
C34 Fe1 C29 C30 -120.3(3)
C35 Fe1 C29 C30 -77.7(3)
C26 Fe1 C29 C30 38.8(2)
C28 Fe1 C29 C30 120.7(4)
C32 Fe1 C29 C30 163.2(5)
C28 C29 C30 C26 -0.8(5)
Fe1 C29 C30 C26 -59.3(3)
C28 C29 C30 Fe1 58.5(3)
N1 C26 C30 C29 178.7(4)
C27 C26 C30 C29 1.0(4)
Fe1 C26 C30 C29 59.8(3)
N1 C26 C30 Fe1 118.9(4)
C27 C26 C30 Fe1 -58.8(3)
C31 Fe1 C30 C29 162.8(3)
C27 Fe1 C30 C29 -80.8(3)
C33 Fe1 C30 C29 48.6(7)
C34 Fe1 C30 C29 79.0(3)
C35 Fe1 C30 C29 120.4(3)
C26 Fe1 C30 C29 -118.0(4)
C28 Fe1 C30 C29 -36.6(3)
C32 Fe1 C30 C29 -166.1(5)
C31 Fe1 C30 C26 -79.1(3)
C27 Fe1 C30 C26 37.3(2)
C33 Fe1 C30 C26 166.6(5)
C34 Fe1 C30 C26 -162.9(3)
C35 Fe1 C30 C26 -121.6(3)
C28 Fe1 C30 C26 81.4(3)
C32 Fe1 C30 C26 -48.0(6)
C29 Fe1 C30 C26 118.0(4)
C27 Fe1 C31 C32 77.9(3)
C33 Fe1 C31 C32 -37.4(3)
C34 Fe1 C31 C32 -81.0(3)
C35 Fe1 C31 C32 -118.6(4)
C26 Fe1 C31 C32 119.4(3)
C28 Fe1 C31 C32 47.2(6)
C29 Fe1 C31 C32 -167.8(4)
C30 Fe1 C31 C32 161.9(3)
C27 Fe1 C31 C35 -163.5(3)
C33 Fe1 C31 C35 81.3(3)
C34 Fe1 C31 C35 37.6(3)
C26 Fe1 C31 C35 -122.0(3)
C28 Fe1 C31 C35 165.8(5)
C32 Fe1 C31 C35 118.6(4)
C29 Fe1 C31 C35 -49.2(6)
C30 Fe1 C31 C35 -79.5(3)
C35 C31 C32 C33 -1.3(5)
Fe1 C31 C32 C33 58.9(3)
C35 C31 C32 Fe1 -60.2(3)
C27 Fe1 C32 C31 -120.4(3)
C33 Fe1 C32 C31 119.8(4)
C34 Fe1 C32 C31 82.3(3)
C35 Fe1 C32 C31 38.4(3)
C26 Fe1 C32 C31 -78.2(3)
C28 Fe1 C32 C31 -162.3(3)
C29 Fe1 C32 C31 165.7(5)
C30 Fe1 C32 C31 -43.1(6)
C31 Fe1 C32 C33 -119.8(4)
C27 Fe1 C32 C33 119.8(3)
C34 Fe1 C32 C33 -37.5(3)
C35 Fe1 C32 C33 -81.4(3)
C26 Fe1 C32 C33 162.0(3)
C28 Fe1 C32 C33 77.9(3)
C29 Fe1 C32 C33 45.9(7)
C30 Fe1 C32 C33 -162.9(4)
C31 C32 C33 C34 0.7(5)
Fe1 C32 C33 C34 59.4(3)
C31 C32 C33 Fe1 -58.7(3)
C31 Fe1 C33 C34 -82.3(3)
C27 Fe1 C33 C34 161.9(3)
C35 Fe1 C33 C34 -37.9(3)
C26 Fe1 C33 C34 -162.8(4)
C28 Fe1 C33 C34 118.7(3)
C32 Fe1 C33 C34 -119.5(4)
C29 Fe1 C33 C34 77.1(4)
C30 Fe1 C33 C34 40.7(7)
C31 Fe1 C33 C32 37.1(3)
C27 Fe1 C33 C32 -78.6(3)
C34 Fe1 C33 C32 119.5(4)
C35 Fe1 C33 C32 81.5(3)
C26 Fe1 C33 C32 -43.3(6)
C28 Fe1 C33 C32 -121.9(3)
C29 Fe1 C33 C32 -163.5(3)
C30 Fe1 C33 C32 160.1(5)
C32 C33 C34 C35 0.2(5)
Fe1 C33 C34 C35 59.7(3)
C32 C33 C34 Fe1 -59.5(3)
C31 Fe1 C34 C33 80.9(3)
C27 Fe1 C34 C33 -44.8(6)
C35 Fe1 C34 C33 118.9(4)
C26 Fe1 C34 C33 160.5(5)
C28 Fe1 C34 C33 -80.6(4)
C32 Fe1 C34 C33 37.5(3)
C29 Fe1 C34 C33 -122.6(3)
C30 Fe1 C34 C33 -164.8(3)
C31 Fe1 C34 C35 -38.0(3)
C27 Fe1 C34 C35 -163.6(4)
C33 Fe1 C34 C35 -118.9(4)
C26 Fe1 C34 C35 41.6(7)
C28 Fe1 C34 C35 160.6(3)
C32 Fe1 C34 C35 -81.4(3)
C29 Fe1 C34 C35 118.5(3)
C30 Fe1 C34 C35 76.3(3)
C33 C34 C35 C31 -0.9(5)
Fe1 C34 C35 C31 58.7(3)
C33 C34 C35 Fe1 -59.6(3)
C32 C31 C35 C34 1.4(5)
Fe1 C31 C35 C34 -59.1(3)
C32 C31 C35 Fe1 60.4(3)
C31 Fe1 C35 C34 119.2(4)
C27 Fe1 C35 C34 162.5(5)
C33 Fe1 C35 C34 37.8(3)
C26 Fe1 C35 C34 -164.3(3)
C28 Fe1 C35 C34 -47.9(6)
C32 Fe1 C35 C34 81.6(3)
C29 Fe1 C35 C34 -80.6(3)
C30 Fe1 C35 C34 -122.1(3)
C27 Fe1 C35 C31 43.3(7)
C33 Fe1 C35 C31 -81.4(3)
C34 Fe1 C35 C31 -119.2(4)
C26 Fe1 C35 C31 76.5(3)
C28 Fe1 C35 C31 -167.2(4)
C32 Fe1 C35 C31 -37.7(3)
C29 Fe1 C35 C31 160.1(3)
C30 Fe1 C35 C31 118.7(3)
